data_4102767
loop_
_publ_author_name
'Christina Y. Tang'
'Amber L. Thompson'
'Simon Aldridge'

_publ_contact_author 'Simon Aldridge'
_publ_contact_author_email simon.aldridge@chem.ox.ac.uk
_publ_section_title
;
 Dehydrogenation of Saturated CC and BN Bonds at Cationic N-Heterocyclic
 Carbene Stabilized M(III) Centers (M = Rh, Ir)
;
_journal_name_full 'Journal of the American Chemical Society'
_journal_page_first 10578
_journal_page_last 10591
_journal_paper_doi 10.1021/ja1043787
_journal_volume 132
_journal_year 2010
_chemical_formula_moiety 'C46 H64 B N5 Rh, C32 H12 B F24 '
_chemical_formula_sum 'C78 H76 B2 F24 N5 Rh'
_chemical_formula_weight 1663.97
_space_group_IT_number 2
_symmetry_cell_setting triclinic
_symmetry_space_group_name_Hall '-P 1'
_symmetry_space_group_name_H-M 'P -1'
_atom_sites_solution_hydrogens geom
_atom_sites_solution_primary direct
_audit_creation_date 09-10-29
_audit_creation_method CRYSTALS_ver_12.90
_cell_angle_alpha 86.9554(3)
_cell_angle_beta 71.1266(4)
_cell_angle_gamma 88.1755(4)
_cell_formula_units_Z 2
_cell_length_a 12.4797(1)
_cell_length_b 18.0232(1)
_cell_length_c 18.3026(1)
_cell_measurement_reflns_used 15333
_cell_measurement_temperature 150
_cell_measurement_theta_max 27
_cell_measurement_theta_min 5
_cell_volume 3889.40(4)
_computing_cell_refinement 'DENZO/SCALEPACK (Otwinowski & Minor, 1997)'
_computing_data_collection 'COLLECT (Nonius, 2001).'
_computing_data_reduction 'DENZO/SCALEPACK (Otwinowski & Minor, 1997)'
_computing_molecular_graphics 'CAMERON (Watkin et al., 1996)'
_computing_publication_material 'CRYSTALS (Betteridge et al., 2003)'
_computing_structure_refinement 'CRYSTALS (Betteridge et al., 2003)'
_computing_structure_solution 'SIR92 (Altomare et al., 1994)'
_diffrn_ambient_temperature 150
_diffrn_measured_fraction_theta_full 0.991
_diffrn_measured_fraction_theta_max 0.989
_diffrn_measurement_device 'Nonius KappaCCD'
_diffrn_measurement_device_type Area
_diffrn_measurement_method \w
_diffrn_radiation_monochromator graphite
_diffrn_radiation_type 'Mo K\a'
_diffrn_radiation_wavelength 0.71073
_diffrn_reflns_av_R_equivalents 0.025
_diffrn_reflns_limit_h_max 16
_diffrn_reflns_limit_h_min -15
_diffrn_reflns_limit_k_max 23
_diffrn_reflns_limit_k_min -21
_diffrn_reflns_limit_l_max 23
_diffrn_reflns_limit_l_min -21
_diffrn_reflns_number 62891
_diffrn_reflns_theta_full 26.127
_diffrn_reflns_theta_max 27.502
_diffrn_reflns_theta_min 5.116
_diffrn_standards_number 0
_exptl_absorpt_coefficient_mu 0.323
_exptl_absorpt_correction_T_max 0.94
_exptl_absorpt_correction_T_min 0.83
_exptl_absorpt_correction_type multi-scan
_exptl_absorpt_process_details 'DENZO/SCALEPACK (Otwinowski & Minor, 1997)'
_exptl_crystal_colour clear_pale_yellow
_exptl_crystal_density_diffrn 1.421
_exptl_crystal_density_meas ?
_exptl_crystal_density_method 'not measured'
_exptl_crystal_description block
_exptl_crystal_F_000 1700
_exptl_crystal_size_max 0.310
_exptl_crystal_size_mid 0.280
_exptl_crystal_size_min 0.200
_refine_diff_density_max 1.63
_refine_diff_density_min -1.19
_refine_ls_extinction_method None
_refine_ls_goodness_of_fit_ref 0.9235
_refine_ls_hydrogen_treatment none
_refine_ls_matrix_type full
_refine_ls_number_parameters 1131
_refine_ls_number_reflns 15607
_refine_ls_number_restraints 810
_refine_ls_R_factor_all 0.0700
_refine_ls_R_factor_gt 0.0571
_refine_ls_shift/su_max 0.0037697
_refine_ls_shift/su_mean 0.1256286
_refine_ls_structure_factor_coef Fsqd
_refine_ls_weighting_details
;
 Method, part 1, Chebychev polynomial, (Watkin, 1994, Prince, 1982) 
 [weight] = 1.0/[A~0~*T~0~(x)+A~1~*T~1~(x) ... +A~n-1~]*T~n-1~(x)] 
 where A~i~ are the Chebychev coefficients listed below and x= Fcalc/Fmax 
 Method = Robust Weighting (Prince, 1982) 
 W = [weight] * [1-(deltaF/6*sigmaF)^2^]^2^ 
 A~i~ are: 
 21.5 31.8 14.8 3.73 
;
_refine_ls_weighting_scheme calc
_refine_ls_wR_factor_all 0.1523
_refine_ls_wR_factor_gt 0.1336
_refine_ls_wR_factor_ref 0.1523
_reflns_limit_h_max 16
_reflns_limit_h_min -15
_reflns_limit_k_max 23
_reflns_limit_k_min -23
_reflns_limit_l_max 23
_reflns_limit_l_min 0
_reflns_number_gt 12984
_reflns_number_total 17660
_reflns_threshold_expression I>2.0\s(I)
_oxford_diffrn_Wilson_B_factor 2.14
_oxford_diffrn_Wilson_scale 20.33
_oxford_refine_ls_r_factor_ref 0.0700
_oxford_refine_ls_scale 0.25379(17)
_oxford_reflns_number_all 15607
_oxford_reflns_threshold_expression_ref I>-3.0\s(I)
_oxford_structure_analysis_title 066ct09
_cod_data_source_file ja1043787_si_002_13.cif
_cod_data_source_block 15
_cod_depositor_comments
;
The following automatic conversions were performed:

'_exptl_crystal_density_meas' value 'not measured' was changed to '?'
- the value is perceived as not measured.

Automatic conversion script
Id: cif_fix_values 3008 2015-01-20 13:52:24Z robertas 
;
_cod_original_sg_symbol_H-M 'P -1 '
_cod_original_formula_sum 'C78 H76 B2 F24 N5 Rh1'
_cod_database_code 4102767

loop_
_symmetry_equiv_pos_as_xyz
x,y,z
-x,-y,-z

loop_
_atom_site_label
_atom_site_type_symbol
_atom_site_fract_x
_atom_site_fract_y
_atom_site_fract_z
_atom_site_U_iso_or_equiv
_atom_site_occupancy
_atom_site_adp_type
_atom_site_refinement_flags_posn
_atom_site_refinement_flags_occupancy
_atom_site_disorder_assembly
_atom_site_disorder_group
Rh1 Rh 0.02064(2) 0.181897(14) 0.740989(15) 0.0234 1.0000 Uani . . . .
C2 C 0.0864(3) 0.18702(19) 0.62308(19) 0.0252 1.0000 Uani . . . .
N3 N 0.1588(3) 0.23828(17) 0.57735(17) 0.0286 1.0000 Uani . . . .
C4 C 0.2059(3) 0.2995(2) 0.6039(2) 0.0299 1.0000 Uani . . . .
C5 C 0.1493(4) 0.3679(2) 0.6135(2) 0.0351 1.0000 Uani . . . .
C6 C 0.2008(4) 0.4268(2) 0.6356(3) 0.0432 1.0000 Uani . . . .
C7 C 0.3049(4) 0.4180(3) 0.6472(3) 0.0453 1.0000 Uani . . . .
C8 C 0.3579(4) 0.3489(3) 0.6374(3) 0.0438 1.0000 Uani . . . .
C9 C 0.3097(3) 0.2884(2) 0.6160(2) 0.0362 1.0000 Uani . . . .
C10 C 0.3673(4) 0.2130(3) 0.6072(3) 0.0483 1.0000 Uani . . . .
C11 C 0.3589(5) 0.4828(3) 0.6699(4) 0.0682 1.0000 Uani . . . .
C12 C 0.0356(4) 0.3799(2) 0.6022(3) 0.0469 1.0000 Uani . . . .
C13 C 0.1907(4) 0.2211(2) 0.5000(2) 0.0382 1.0000 Uani . . . .
C14 C 0.1369(4) 0.1586(2) 0.4970(2) 0.0391 1.0000 Uani . . . .
N15 N 0.0739(3) 0.13820(17) 0.57204(16) 0.0279 1.0000 Uani . . . .
C16 C 0.0067(3) 0.0721(2) 0.59565(19) 0.0274 1.0000 Uani . . . .
C17 C -0.1024(3) 0.0727(2) 0.5911(2) 0.0332 1.0000 Uani . . . .
C18 C -0.1458(4) 0.1351(3) 0.5496(3) 0.0462 1.0000 Uani . . . .
C19 C -0.1707(3) 0.0124(2) 0.6257(2) 0.0383 1.0000 Uani . . . .
C20 C -0.1314(4) -0.0472(2) 0.6610(2) 0.0381 1.0000 Uani . . . .
C21 C -0.0177(4) -0.0498(2) 0.6557(2) 0.0339 1.0000 Uani . . . .
C22 C 0.0534(3) 0.0100(2) 0.6232(2) 0.0289 1.0000 Uani . . . .
C23 C 0.1766(3) 0.0056(2) 0.6178(2) 0.0370 1.0000 Uani . . . .
C24 C -0.2092(5) -0.1087(3) 0.7048(3) 0.0550 1.0000 Uani . . . .
C25 C -0.0134(3) 0.17118(19) 0.8584(2) 0.0278 1.0000 Uani . . . .
N26 N -0.0433(3) 0.22346(17) 0.91306(17) 0.0318 1.0000 Uani . . . .
C27 C -0.0749(3) 0.2990(2) 0.8995(2) 0.0301 1.0000 Uani . . . .
C28 C 0.0083(3) 0.3487(2) 0.8567(2) 0.0320 1.0000 Uani . . . .
C29 C 0.1327(4) 0.3293(2) 0.8333(3) 0.0432 1.0000 Uani . . . .
C30 C -0.0280(4) 0.4190(2) 0.8377(2) 0.0386 1.0000 Uani . . . .
C31 C -0.1406(4) 0.4411(2) 0.8621(3) 0.0442 1.0000 Uani . . . .
C32 C -0.2194(4) 0.3922(2) 0.9100(3) 0.0423 1.0000 Uani . . . .
C33 C -0.1887(4) 0.3207(2) 0.9294(2) 0.0361 1.0000 Uani . . . .
C34 C -0.2770(4) 0.2704(3) 0.9839(3) 0.0484 1.0000 Uani . . . .
C35 C -0.1763(6) 0.5173(3) 0.8383(4) 0.0704 1.0000 Uani . . . .
C36 C -0.0425(5) 0.1937(2) 0.9851(2) 0.0464 1.0000 Uani . . . .
C37 C -0.0120(5) 0.1228(2) 0.9757(2) 0.0455 1.0000 Uani . . . .
N38 N 0.0064(3) 0.10886(17) 0.89883(17) 0.0321 1.0000 Uani . . . .
C39 C 0.0476(3) 0.0386(2) 0.8665(2) 0.0315 1.0000 Uani . . . .
C40 C -0.0300(3) -0.0125(2) 0.8597(2) 0.0313 1.0000 Uani . . . .
C41 C 0.0124(4) -0.0812(2) 0.8307(2) 0.0358 1.0000 Uani . . . .
C42 C 0.1274(4) -0.0987(2) 0.8086(2) 0.0419 1.0000 Uani . . . .
C43 C 0.2009(4) -0.0462(2) 0.8163(3) 0.0440 1.0000 Uani . . . .
C44 C 0.1631(4) 0.0233(2) 0.8452(2) 0.0392 1.0000 Uani . . . .
C45 C 0.2453(5) 0.0798(3) 0.8517(4) 0.0606 1.0000 Uani . . . .
C46 C 0.1702(5) -0.1737(3) 0.7760(3) 0.0627 1.0000 Uani . . . .
C47 C -0.1539(4) 0.0058(3) 0.8804(3) 0.0463 1.0000 Uani . . . .
B48 B -0.1484(4) 0.2276(2) 0.7302(2) 0.0323 1.0000 Uani . . . .
N49 N -0.2653(3) 0.2384(2) 0.7991(2) 0.0396 1.0000 Uani . . . .
C50 C -0.3748(3) 0.2113(3) 0.7911(3) 0.0414 1.0000 Uani . . . .
C51 C -0.3604(4) 0.1306(3) 0.7726(4) 0.0671 1.0000 Uani . . . .
C52 C -0.4677(4) 0.2197(3) 0.8693(3) 0.0623 1.0000 Uani . . . .
C53 C -0.4033(5) 0.2594(4) 0.7297(4) 0.0826 1.0000 Uani . . . .
C55 C 0.97233(19) 0.67014(19) 0.6312(2) 0.0533 1.0000 Uani D . . .
C58 C 0.8581(3) 0.6390(2) 0.6439(2) 0.0337 1.0000 Uani . . . .
C59 C 0.8501(3) 0.5740(2) 0.6096(3) 0.0405 1.0000 Uani . . . .
C60 C 0.7439(4) 0.5463(2) 0.6214(3) 0.0437 1.0000 Uani . . . .
C61 C 0.6475(3) 0.5813(2) 0.6695(3) 0.0379 1.0000 Uani . . . .
C62 C 0.6529(3) 0.64649(19) 0.7062(2) 0.0274 1.0000 Uani . . . .
C63 C 0.7616(3) 0.6751(2) 0.6901(2) 0.0278 1.0000 Uani . . . .
B64 B 0.5374(3) 0.6893(2) 0.7591(2) 0.0261 1.0000 Uani . . . .
C65 C 0.4940(3) 0.7407(2) 0.6973(2) 0.0264 1.0000 Uani . . . .
C66 C 0.5172(3) 0.8164(2) 0.6815(2) 0.0278 1.0000 Uani . . . .
C67 C 0.4815(3) 0.8589(2) 0.6273(2) 0.0330 1.0000 Uani . . . .
C68 C 0.4224(3) 0.8274(2) 0.5856(2) 0.0367 1.0000 Uani . . . .
C69 C 0.4000(3) 0.7520(2) 0.5984(2) 0.0362 1.0000 Uani . . . .
C70 C 0.4352(3) 0.7099(2) 0.6529(2) 0.0314 1.0000 Uani . . . .
C71 C 0.3300(3) 0.7185(2) 0.5567(2) 0.0685 1.0000 Uani D . . .
C75 C 0.5096(3) 0.9401(2) 0.6142(3) 0.0393 1.0000 Uani . . . .
F76 F 0.4372(3) 0.98010(17) 0.5888(2) 0.0773 1.0000 Uani . . . .
F77 F 0.6119(2) 0.95208(17) 0.56370(19) 0.0623 1.0000 Uani . . . .
F78 F 0.5125(3) 0.97144(15) 0.67886(18) 0.0698 1.0000 Uani . . . .
C79 C 0.5618(3) 0.73923(19) 0.8247(2) 0.0268 1.0000 Uani . . . .
C80 C 0.4946(3) 0.8018(2) 0.8538(2) 0.0288 1.0000 Uani . . . .
C81 C 0.5147(3) 0.8462(2) 0.9073(2) 0.0329 1.0000 Uani . . . .
C82 C 0.6041(4) 0.8298(2) 0.9356(2) 0.0361 1.0000 Uani . . . .
C83 C 0.6683(3) 0.7663(2) 0.9113(2) 0.0349 1.0000 Uani . . . .
C84 C 0.6473(3) 0.7215(2) 0.8574(2) 0.0303 1.0000 Uani . . . .
C85 C 0.7665(2) 0.7465(2) 0.93923(19) 0.0581 1.0000 Uani D . . .
C89 C 0.4425(4) 0.9139(2) 0.9331(2) 0.0435 1.0000 Uani . . . .
F90 F 0.3361(3) 0.90727(17) 0.9325(2) 0.0621 1.0000 Uani . . . .
F91 F 0.4829(3) 0.97395(17) 0.8879(2) 0.0783 1.0000 Uani . . . .
F92 F 0.4321(3) 0.93139(19) 1.00498(18) 0.0729 1.0000 Uani . . . .
C93 C 0.4416(3) 0.62861(19) 0.8079(2) 0.0270 1.0000 Uani . . . .
C94 C 0.3254(3) 0.63966(19) 0.8236(2) 0.0276 1.0000 Uani . . . .
C95 C 0.2460(3) 0.5884(2) 0.8675(2) 0.0306 1.0000 Uani . . . .
C96 C 0.2799(4) 0.5232(2) 0.8971(3) 0.0401 1.0000 Uani . . . .
C97 C 0.3953(4) 0.5110(2) 0.8824(3) 0.0438 1.0000 Uani . . . .
C98 C 0.4735(3) 0.5629(2) 0.8395(3) 0.0384 1.0000 Uani . . . .
C99 C 0.4336(3) 0.43952(16) 0.9105(2) 0.0875 1.0000 Uani D . . .
C103 C 0.1233(3) 0.6027(2) 0.8791(3) 0.0377 1.0000 Uani . . . .
F104 F 0.0989(2) 0.5984(2) 0.81399(19) 0.0675 1.0000 Uani . . . .
F105 F 0.0553(2) 0.55470(19) 0.9285(2) 0.0726 1.0000 Uani . . . .
F106 F 0.0896(2) 0.67054(17) 0.9031(2) 0.0730 1.0000 Uani . . . .
C107 C 0.7296(3) 0.47763(16) 0.5845(2) 0.0727 1.0000 Uani D . . .
F540 F 0.9773(6) 0.7094(6) 0.6892(5) 0.0689 0.341(7) Uani D P 1 1
F560 F 1.0485(6) 0.6146(4) 0.6260(7) 0.0640 0.341(7) Uani D P 1 1
F570 F 1.0145(7) 0.7127(6) 0.5693(5) 0.0718 0.341(7) Uani D P 1 1
F541 F 0.9697(4) 0.7421(3) 0.6474(4) 0.0737 0.659(7) Uani D P 1 2
F561 F 1.0278(4) 0.6359(3) 0.6732(3) 0.0851 0.659(7) Uani D P 1 2
F571 F 1.0403(4) 0.6666(3) 0.5585(2) 0.0686 0.659(7) Uani D P 1 2
F720 F 0.3122(8) 0.7601(4) 0.5011(4) 0.0789 0.373(6) Uani D P 2 1
F730 F 0.3946(7) 0.6597(4) 0.5209(5) 0.0767 0.373(6) Uani D P 2 1
F740 F 0.2325(6) 0.6907(5) 0.5954(5) 0.0983 0.373(6) Uani D P 2 1
F721 F 0.3713(4) 0.7270(4) 0.4807(3) 0.0845 0.627(6) Uani D P 2 2
F731 F 0.3106(5) 0.6469(3) 0.5710(3) 0.0826 0.627(6) Uani D P 2 2
F741 F 0.2257(4) 0.7517(3) 0.5763(3) 0.0759 0.627(6) Uani D P 2 2
F860 F 0.8630(4) 0.7506(5) 0.8780(3) 0.0588 0.467(9) Uani D P 3 1
F870 F 0.7672(6) 0.6799(4) 0.9697(5) 0.0728 0.467(9) Uani D P 3 1
F880 F 0.7816(6) 0.7911(5) 0.9898(5) 0.0857 0.467(9) Uani D P 3 1
F861 F 0.8584(5) 0.7843(4) 0.9065(4) 0.0828 0.533(9) Uani D P 3 2
F871 F 0.7991(6) 0.6753(3) 0.9324(4) 0.0613 0.533(9) Uani D P 3 2
F881 F 0.7381(5) 0.7583(4) 1.0159(3) 0.0652 0.533(9) Uani D P 3 2
F1000 F 0.3837(9) 0.3835(4) 0.8885(8) 0.0885 0.57(2) Uani D P 4 1
F1010 F 0.5445(5) 0.4228(6) 0.8860(8) 0.0929 0.57(2) Uani D P 4 1
F1020 F 0.4017(12) 0.4320(5) 0.9879(3) 0.1058 0.57(2) Uani D P 4 1
F1001 F 0.3711(10) 0.3789(5) 0.9186(10) 0.0922 0.43(2) Uani D P 4 2
F1011 F 0.5357(7) 0.4218(7) 0.8606(7) 0.0797 0.43(2) Uani D P 4 2
F1021 F 0.4504(15) 0.4449(7) 0.9784(6) 0.1043 0.43(2) Uani D P 4 2
F1080 F 0.8254(4) 0.4506(4) 0.5353(4) 0.0717 0.655(13) Uani D P 5 1
F1090 F 0.6586(5) 0.4905(4) 0.5419(4) 0.0752 0.655(13) Uani D P 5 1
F1100 F 0.6852(8) 0.4212(3) 0.6331(3) 0.0997 0.655(13) Uani D P 5 1
F1081 F 0.8107(9) 0.4661(6) 0.5175(5) 0.0675 0.345(13) Uani D P 5 2
F1091 F 0.6341(7) 0.4630(7) 0.5726(8) 0.0837 0.345(13) Uani D P 5 2
F1101 F 0.7437(13) 0.4226(5) 0.6336(6) 0.0854 0.345(13) Uani D P 5 2
H61 H 0.1638 0.4740 0.6422 0.0522 1.0000 Uiso R . . .
H81 H 0.4292 0.3420 0.6454 0.0500 1.0000 Uiso R . . .
H102 H 0.4404 0.2155 0.6142 0.0718 1.0000 Uiso R . . .
H103 H 0.3231 0.1783 0.6459 0.0716 1.0000 Uiso R . . .
H101 H 0.3767 0.1956 0.5567 0.0722 1.0000 Uiso R . . .
H112 H 0.3945 0.4657 0.7075 0.1064 1.0000 Uiso R . . .
H113 H 0.3018 0.5195 0.6924 0.1062 1.0000 Uiso R . . .
H111 H 0.4144 0.5048 0.6250 0.1061 1.0000 Uiso R . . .
H121 H 0.0213 0.4301 0.5911 0.0693 1.0000 Uiso R . . .
H122 H -0.0231 0.3618 0.6470 0.0695 1.0000 Uiso R . . .
H123 H 0.0328 0.3521 0.5609 0.0692 1.0000 Uiso R . . .
H131 H 0.2406 0.2491 0.4590 0.0455 1.0000 Uiso R . . .
H141 H 0.1389 0.1326 0.4531 0.0452 1.0000 Uiso R . . .
H183 H -0.2260 0.1308 0.5606 0.0705 1.0000 Uiso R . . .
H182 H -0.1303 0.1821 0.5652 0.0702 1.0000 Uiso R . . .
H181 H -0.1096 0.1319 0.4952 0.0704 1.0000 Uiso R . . .
H191 H -0.2458 0.0128 0.6243 0.0449 1.0000 Uiso R . . .
H211 H 0.0122 -0.0922 0.6747 0.0424 1.0000 Uiso R . . .
H231 H 0.1962 -0.0434 0.6316 0.0568 1.0000 Uiso R . . .
H232 H 0.1935 0.0395 0.6505 0.0571 1.0000 Uiso R . . .
H233 H 0.2234 0.0174 0.5654 0.0570 1.0000 Uiso R . . .
H242 H -0.1688 -0.1475 0.7233 0.0836 1.0000 Uiso R . . .
H243 H -0.2666 -0.0884 0.7488 0.0833 1.0000 Uiso R . . .
H241 H -0.2454 -0.1294 0.6722 0.0832 1.0000 Uiso R . . .
H292 H 0.1742 0.3731 0.8335 0.0655 1.0000 Uiso R . . .
H293 H 0.1456 0.2920 0.8686 0.0653 1.0000 Uiso R . . .
H291 H 0.1575 0.3104 0.7826 0.0656 1.0000 Uiso R . . .
H301 H 0.0265 0.4531 0.8067 0.0459 1.0000 Uiso R . . .
H321 H -0.2954 0.4067 0.9297 0.0513 1.0000 Uiso R . . .
H343 H -0.3509 0.2858 0.9835 0.0732 1.0000 Uiso R . . .
H341 H -0.2740 0.2729 1.0361 0.0729 1.0000 Uiso R . . .
H342 H -0.2637 0.2201 0.9676 0.0730 1.0000 Uiso R . . .
H352 H -0.2493 0.5304 0.8719 0.1059 1.0000 Uiso R . . .
H353 H -0.1234 0.5536 0.8401 0.1063 1.0000 Uiso R . . .
H351 H -0.1791 0.5168 0.7870 0.1062 1.0000 Uiso R . . .
H361 H -0.0602 0.2194 1.0304 0.0549 1.0000 Uiso R . . .
H371 H -0.0031 0.0880 1.0128 0.0540 1.0000 Uiso R . . .
H411 H -0.0369 -0.1164 0.8258 0.0424 1.0000 Uiso R . . .
H431 H 0.2788 -0.0579 0.8015 0.0524 1.0000 Uiso R . . .
H451 H 0.3215 0.0606 0.8338 0.0911 1.0000 Uiso R . . .
H452 H 0.2262 0.0916 0.9049 0.0912 1.0000 Uiso R . . .
H453 H 0.2389 0.1239 0.8221 0.0910 1.0000 Uiso R . . .
H462 H 0.2376 -0.1870 0.7870 0.0944 1.0000 Uiso R . . .
H461 H 0.1149 -0.2106 0.7976 0.0942 1.0000 Uiso R . . .
H463 H 0.1862 -0.1705 0.7209 0.0944 1.0000 Uiso R . . .
H473 H -0.1970 -0.0382 0.8830 0.0697 1.0000 Uiso R . . .
H471 H -0.1811 0.0281 0.9296 0.0702 1.0000 Uiso R . . .
H472 H -0.1664 0.0409 0.8421 0.0702 1.0000 Uiso R . . .
H512 H -0.4306 0.1110 0.7701 0.1010 1.0000 Uiso R . . .
H511 H -0.3388 0.1042 0.8134 0.1010 1.0000 Uiso R . . .
H513 H -0.3014 0.1250 0.7238 0.1008 1.0000 Uiso R . . .
H522 H -0.5400 0.2063 0.8661 0.0939 1.0000 Uiso R . . .
H523 H -0.4512 0.1880 0.9084 0.0945 1.0000 Uiso R . . .
H521 H -0.4708 0.2712 0.8824 0.0939 1.0000 Uiso R . . .
H533 H -0.4796 0.2486 0.7306 0.1261 1.0000 Uiso R . . .
H531 H -0.3980 0.3111 0.7396 0.1262 1.0000 Uiso R . . .
H532 H -0.3490 0.2475 0.6801 0.1258 1.0000 Uiso R . . .
H591 H 0.9148 0.5487 0.5785 0.0480 1.0000 Uiso R . . .
H611 H 0.5767 0.5602 0.6772 0.0461 1.0000 Uiso R . . .
H631 H 0.7698 0.7205 0.7109 0.0334 1.0000 Uiso R . . .
H661 H 0.5587 0.8397 0.7083 0.0337 1.0000 Uiso R . . .
H681 H 0.3981 0.8564 0.5489 0.0443 1.0000 Uiso R . . .
H701 H 0.4194 0.6593 0.6603 0.0386 1.0000 Uiso R . . .
H801 H 0.4323 0.8146 0.8363 0.0335 1.0000 Uiso R . . .
H821 H 0.6199 0.8608 0.9706 0.0431 1.0000 Uiso R . . .
H841 H 0.6925 0.6782 0.8429 0.0375 1.0000 Uiso R . . .
H941 H 0.2987 0.6829 0.8032 0.0332 1.0000 Uiso R . . .
H961 H 0.2268 0.4890 0.9265 0.0464 1.0000 Uiso R . . .
H981 H 0.5517 0.5534 0.8312 0.0451 1.0000 Uiso R . . .
H11 H 0.1395 0.1958 0.7383 0.0440 1.0000 Uiso R . . .
H12 H 0.0873 0.1108 0.7362 0.0359 1.0000 Uiso R . . .
H483 H -0.1247 0.1644 0.7360 0.0446 1.0000 Uiso R . . .
H481 H -0.1639 0.2484 0.6744 0.0471 1.0000 Uiso R . . .
H482 H -0.0692 0.2637 0.7436 0.0402 1.0000 Uiso R . . .
H492 H -0.2567 0.2174 0.8426 0.0603 1.0000 Uiso R . . .
H491 H -0.2742 0.2867 0.8093 0.0605 1.0000 Uiso R . . .

loop_
_atom_site_aniso_label
_atom_site_aniso_U_11
_atom_site_aniso_U_22
_atom_site_aniso_U_33
_atom_site_aniso_U_23
_atom_site_aniso_U_13
_atom_site_aniso_U_12
Rh1 0.02954(14) 0.02130(13) 0.01947(13) -0.00058(9) -0.00804(10) -0.00201(10)
C2 0.0287(17) 0.0239(16) 0.0241(16) -0.0001(13) -0.0101(13) -0.0009(13)
N3 0.0364(16) 0.0272(15) 0.0218(14) 0.0014(11) -0.0085(12) -0.0056(12)
C4 0.0360(19) 0.0284(18) 0.0246(17) 0.0014(14) -0.0081(14) -0.0113(15)
C5 0.044(2) 0.0275(18) 0.0336(19) 0.0054(15) -0.0126(17) -0.0093(16)
C6 0.056(3) 0.032(2) 0.039(2) 0.0024(17) -0.011(2) -0.0105(18)
C7 0.048(2) 0.044(2) 0.042(2) -0.0009(19) -0.0091(19) -0.022(2)
C8 0.033(2) 0.057(3) 0.040(2) 0.0002(19) -0.0079(17) -0.0159(19)
C9 0.0330(19) 0.040(2) 0.0315(19) -0.0017(16) -0.0045(15) -0.0087(16)
C10 0.036(2) 0.051(3) 0.055(3) -0.008(2) -0.010(2) 0.0026(19)
C11 0.074(4) 0.060(3) 0.072(4) -0.014(3) -0.021(3) -0.032(3)
C12 0.054(3) 0.035(2) 0.056(3) 0.0079(19) -0.025(2) -0.0016(19)
C13 0.051(2) 0.038(2) 0.0211(17) 0.0027(15) -0.0047(16) -0.0096(18)
C14 0.053(2) 0.042(2) 0.0212(17) -0.0036(15) -0.0081(17) -0.0090(18)
N15 0.0376(16) 0.0277(15) 0.0195(13) -0.0031(11) -0.0099(12) -0.0062(12)
C16 0.0341(18) 0.0269(17) 0.0209(16) -0.0057(13) -0.0071(14) -0.0049(14)
C17 0.039(2) 0.0317(19) 0.0328(19) -0.0104(15) -0.0152(16) -0.0009(15)
C18 0.055(3) 0.044(2) 0.051(3) -0.010(2) -0.032(2) 0.004(2)
C19 0.034(2) 0.044(2) 0.038(2) -0.0139(17) -0.0108(17) -0.0089(17)
C20 0.046(2) 0.034(2) 0.0310(19) -0.0103(16) -0.0051(17) -0.0145(17)
C21 0.048(2) 0.0281(18) 0.0246(17) -0.0051(14) -0.0094(16) -0.0059(16)
C22 0.0363(19) 0.0271(17) 0.0223(16) -0.0050(13) -0.0070(14) -0.0044(14)
C23 0.034(2) 0.036(2) 0.038(2) -0.0027(16) -0.0076(16) 0.0028(16)
C24 0.063(3) 0.056(3) 0.039(2) -0.004(2) -0.005(2) -0.031(2)
C25 0.0385(19) 0.0201(16) 0.0238(16) 0.0001(13) -0.0089(14) -0.0003(14)
N26 0.0498(19) 0.0264(15) 0.0195(14) -0.0013(11) -0.0116(13) -0.0013(13)
C27 0.044(2) 0.0248(17) 0.0236(17) -0.0044(13) -0.0135(15) -0.0011(15)
C28 0.042(2) 0.0279(18) 0.0275(18) -0.0037(14) -0.0123(16) -0.0023(15)
C29 0.041(2) 0.038(2) 0.051(3) -0.0093(19) -0.0140(19) -0.0020(18)
C30 0.049(2) 0.0259(18) 0.042(2) 0.0001(16) -0.0157(19) -0.0076(17)
C31 0.055(3) 0.027(2) 0.057(3) -0.0055(18) -0.027(2) 0.0013(18)
C32 0.041(2) 0.036(2) 0.052(3) -0.0099(18) -0.0171(19) 0.0031(17)
C33 0.046(2) 0.0313(19) 0.0302(19) -0.0055(15) -0.0096(17) -0.0070(16)
C34 0.052(3) 0.049(3) 0.037(2) -0.0061(19) -0.003(2) -0.013(2)
C35 0.077(4) 0.040(3) 0.101(5) 0.009(3) -0.040(4) 0.008(3)
C36 0.083(3) 0.037(2) 0.0204(18) -0.0027(16) -0.019(2) 0.003(2)
C37 0.081(3) 0.036(2) 0.0242(19) -0.0017(16) -0.024(2) 0.006(2)
N38 0.0512(19) 0.0240(15) 0.0238(15) 0.0008(11) -0.0163(14) 0.0010(13)
C39 0.045(2) 0.0264(17) 0.0244(17) 0.0028(14) -0.0135(15) 0.0046(15)
C40 0.042(2) 0.0268(17) 0.0223(16) 0.0026(13) -0.0074(15) 0.0018(15)
C41 0.051(2) 0.0276(18) 0.0257(18) -0.0001(14) -0.0090(16) -0.0007(16)
C42 0.056(3) 0.031(2) 0.031(2) 0.0043(16) -0.0066(18) 0.0131(18)
C43 0.042(2) 0.042(2) 0.044(2) 0.0080(18) -0.0114(19) 0.0109(18)
C44 0.044(2) 0.038(2) 0.040(2) 0.0059(17) -0.0214(18) 0.0034(17)
C45 0.056(3) 0.058(3) 0.078(4) 0.007(3) -0.037(3) -0.007(2)
C46 0.079(4) 0.037(2) 0.057(3) -0.004(2) -0.002(3) 0.021(2)
C47 0.042(2) 0.037(2) 0.057(3) -0.0021(19) -0.011(2) 0.0006(18)
B48 0.035(2) 0.032(2) 0.030(2) -0.0020(16) -0.0111(17) 0.0039(17)
N49 0.0366(18) 0.0440(19) 0.0363(18) -0.0061(15) -0.0090(15) 0.0047(15)
C50 0.031(2) 0.045(2) 0.045(2) 0.0036(18) -0.0100(17) 0.0016(17)
C51 0.041(3) 0.060(3) 0.092(4) -0.020(3) -0.008(3) -0.006(2)
C52 0.040(3) 0.074(4) 0.062(3) -0.002(3) -0.001(2) 0.006(2)
C53 0.049(3) 0.122(6) 0.079(4) 0.043(4) -0.031(3) -0.007(3)
C55 0.0275(16) 0.074(2) 0.061(2) -0.0013(18) -0.0174(15) -0.0076(16)
C58 0.0256(18) 0.040(2) 0.0334(19) 0.0047(16) -0.0083(15) -0.0003(15)
C59 0.032(2) 0.040(2) 0.046(2) -0.0093(18) -0.0066(17) 0.0078(16)
C60 0.038(2) 0.038(2) 0.053(3) -0.0122(19) -0.0108(19) 0.0017(17)
C61 0.0282(19) 0.034(2) 0.050(2) -0.0085(17) -0.0096(17) -0.0031(15)
C62 0.0256(17) 0.0266(17) 0.0316(18) -0.0005(14) -0.0115(14) 0.0003(13)
C63 0.0261(17) 0.0264(17) 0.0307(18) 0.0023(14) -0.0093(14) -0.0022(13)
B64 0.0233(18) 0.0244(18) 0.0310(19) -0.0022(15) -0.0092(15) -0.0032(14)
C65 0.0214(15) 0.0309(17) 0.0252(16) -0.0034(13) -0.0047(13) -0.0011(13)
C66 0.0215(16) 0.0328(18) 0.0283(17) 0.0018(14) -0.0074(13) -0.0028(13)
C67 0.0253(17) 0.037(2) 0.0325(19) 0.0042(15) -0.0042(15) -0.0003(15)
C68 0.0303(19) 0.052(2) 0.0278(18) 0.0022(16) -0.0098(15) 0.0027(17)
C69 0.0312(19) 0.049(2) 0.0308(19) -0.0052(17) -0.0128(16) 0.0004(17)
C70 0.0299(18) 0.0338(19) 0.0316(18) -0.0054(15) -0.0108(15) -0.0016(15)
C71 0.078(2) 0.085(3) 0.064(2) -0.004(2) -0.049(2) -0.021(2)
C75 0.035(2) 0.038(2) 0.045(2) 0.0116(18) -0.0148(18) -0.0025(16)
F76 0.0604(19) 0.0505(17) 0.133(3) 0.0361(19) -0.054(2) -0.0056(14)
F77 0.0432(15) 0.0599(18) 0.072(2) 0.0121(15) -0.0038(14) -0.0171(13)
F78 0.118(3) 0.0342(14) 0.0553(18) 0.0025(13) -0.0254(18) -0.0094(16)
C79 0.0259(16) 0.0268(17) 0.0276(17) 0.0032(13) -0.0087(14) -0.0063(13)
C80 0.0298(18) 0.0300(18) 0.0278(17) 0.0007(14) -0.0108(14) -0.0053(14)
C81 0.041(2) 0.0279(18) 0.0287(18) 0.0008(14) -0.0092(16) -0.0090(15)
C82 0.043(2) 0.039(2) 0.0281(18) 0.0002(15) -0.0129(16) -0.0152(17)
C83 0.0306(19) 0.047(2) 0.0286(18) 0.0068(16) -0.0125(15) -0.0117(16)
C84 0.0273(17) 0.0345(19) 0.0296(18) 0.0031(14) -0.0103(14) -0.0059(14)
C85 0.0488(19) 0.080(2) 0.060(2) 0.0077(19) -0.0383(17) -0.0179(18)
C89 0.066(3) 0.033(2) 0.035(2) -0.0047(16) -0.021(2) -0.0035(19)
F90 0.0557(17) 0.0556(17) 0.079(2) -0.0263(15) -0.0255(15) 0.0156(14)
F91 0.099(3) 0.0364(15) 0.084(2) 0.0122(15) -0.011(2) -0.0017(16)
F92 0.110(3) 0.066(2) 0.0526(18) -0.0287(15) -0.0389(18) 0.0279(19)
C93 0.0266(17) 0.0269(17) 0.0277(17) -0.0033(13) -0.0084(14) -0.0043(13)
C94 0.0284(17) 0.0240(16) 0.0308(18) -0.0055(13) -0.0094(14) -0.0005(13)
C95 0.0276(18) 0.0281(18) 0.0350(19) -0.0074(14) -0.0072(15) -0.0059(14)
C96 0.038(2) 0.034(2) 0.046(2) 0.0065(17) -0.0111(18) -0.0098(17)
C97 0.036(2) 0.038(2) 0.058(3) 0.0154(19) -0.018(2) -0.0058(17)
C98 0.0302(19) 0.036(2) 0.050(2) 0.0105(18) -0.0157(17) -0.0064(16)
C99 0.057(2) 0.070(2) 0.137(3) 0.063(3) -0.041(2) -0.0179(19)
C103 0.0290(19) 0.034(2) 0.047(2) -0.0080(17) -0.0069(17) -0.0057(15)
F104 0.0370(14) 0.105(3) 0.0667(19) -0.0161(18) -0.0240(14) 0.0024(15)
F105 0.0308(14) 0.071(2) 0.099(3) 0.0257(18) -0.0014(15) -0.0122(13)
F106 0.0358(14) 0.0481(16) 0.130(3) -0.0424(18) -0.0155(17) 0.0102(12)
C107 0.067(2) 0.052(2) 0.089(3) -0.0332(19) -0.006(2) -0.010(2)
F540 0.033(3) 0.098(5) 0.075(5) -0.030(4) -0.012(4) -0.015(4)
F560 0.024(3) 0.077(4) 0.091(5) -0.011(4) -0.016(4) 0.003(3)
F570 0.051(4) 0.088(5) 0.079(5) 0.036(4) -0.027(4) -0.026(4)
F541 0.036(2) 0.072(3) 0.105(4) -0.019(3) -0.007(3) -0.021(2)
F561 0.055(3) 0.122(4) 0.092(4) 0.044(3) -0.047(3) -0.028(3)
F571 0.036(2) 0.098(4) 0.060(3) -0.025(3) 0.0064(19) -0.023(2)
F720 0.107(5) 0.084(5) 0.078(4) 0.001(4) -0.075(4) -0.005(4)
F730 0.087(5) 0.085(5) 0.080(5) -0.019(4) -0.053(4) -0.024(4)
F740 0.091(5) 0.125(6) 0.080(5) -0.015(5) -0.023(4) -0.049(5)
F721 0.075(3) 0.144(5) 0.046(2) -0.012(3) -0.030(2) -0.037(3)
F731 0.113(4) 0.070(3) 0.104(4) 0.003(3) -0.087(3) -0.025(3)
F741 0.053(2) 0.092(4) 0.099(4) -0.007(3) -0.045(3) -0.020(2)
F860 0.036(3) 0.084(4) 0.067(4) 0.006(3) -0.032(2) -0.011(3)
F870 0.065(4) 0.092(4) 0.071(4) 0.047(3) -0.041(3) -0.028(3)
F880 0.064(4) 0.122(5) 0.096(5) -0.042(4) -0.053(3) -0.002(4)
F861 0.060(3) 0.105(4) 0.099(4) 0.050(4) -0.051(3) -0.052(3)
F871 0.062(4) 0.080(3) 0.057(4) -0.003(3) -0.042(3) 0.012(3)
F881 0.055(3) 0.099(4) 0.056(3) 0.000(3) -0.037(3) -0.006(3)
F1000 0.066(4) 0.041(3) 0.151(5) 0.054(4) -0.033(4) -0.011(2)
F1010 0.051(3) 0.079(4) 0.152(5) 0.068(4) -0.049(3) -0.003(3)
F1020 0.092(5) 0.096(4) 0.132(4) 0.075(4) -0.049(4) -0.025(4)
F1001 0.061(4) 0.059(4) 0.147(6) 0.070(4) -0.029(4) -0.019(3)
F1011 0.052(3) 0.060(4) 0.133(5) 0.058(4) -0.048(4) -0.003(3)
F1021 0.078(5) 0.103(5) 0.131(5) 0.066(4) -0.044(4) -0.010(4)
F1080 0.058(3) 0.063(4) 0.094(4) -0.046(3) -0.020(3) 0.022(2)
F1090 0.063(3) 0.068(4) 0.093(4) -0.034(3) -0.017(3) -0.023(3)
F1100 0.126(5) 0.048(3) 0.096(4) -0.025(2) 0.012(4) -0.044(3)
F1081 0.075(5) 0.049(5) 0.069(5) -0.020(4) -0.007(4) 0.007(4)
F1091 0.057(4) 0.060(5) 0.122(6) -0.052(4) -0.004(4) -0.018(4)
F1101 0.078(5) 0.053(4) 0.104(5) -0.018(4) 0.005(5) -0.032(4)

loop_
_atom_type_symbol
_atom_type_scat_dispersion_real
_atom_type_scat_dispersion_imag
_atom_type_scat_Cromer_Mann_a1
_atom_type_scat_Cromer_Mann_b1
_atom_type_scat_Cromer_Mann_a2
_atom_type_scat_Cromer_Mann_b2
_atom_type_scat_Cromer_Mann_a3
_atom_type_scat_Cromer_Mann_b3
_atom_type_scat_Cromer_Mann_a4
_atom_type_scat_Cromer_Mann_b4
_atom_type_scat_Cromer_Mann_c
_atom_type_scat_source
C 0.0033 0.0016 2.3100 20.8439 1.0200 10.2075 1.5886 0.5687 0.8650 51.6512 0.2156 'International Tables Vol C 4.2.6.8 and 6.1.1.4'
H 0.0000 0.0000 0.4930 10.5109 0.3229 26.1257 0.1402 3.1424 0.0408 57.7998 0.0030 'International Tables Vol C 4.2.6.8 and 6.1.1.4'
N 0.0061 0.0033 12.2126 0.0057 3.1322 9.8933 2.0125 28.9975 1.1663 0.5826 -11.5290 'International Tables Vol C 4.2.6.8 and 6.1.1.4'
Rh -1.1178 0.9187 19.2957 0.7515 14.3501 8.2176 4.7343 25.8749 1.2892 98.6062 5.3280 'International Tables Vol C 4.2.6.8 and 6.1.1.4'
F 0.0171 0.0103 3.5392 10.2825 2.6412 4.2944 1.5170 0.2615 1.0243 26.1476 0.2776 'International Tables Vol C 4.2.6.8 and 6.1.1.4'
B 0.0013 0.0007 2.0545 23.2185 1.3326 1.0210 1.0979 60.3498 0.7068 0.1403 -0.1932 'International Tables Vol C 4.2.6.8 and 6.1.1.4'

loop_
_geom_angle_atom_site_label_1
_geom_angle_atom_site_label_2
_geom_angle_atom_site_label_3
_geom_angle
_geom_angle_publ_flag
C2 Rh1 C25 168.74(14) yes
C2 Rh1 B48 88.65(14) yes
C25 Rh1 B48 102.55(15) yes
C2 Rh1 H11 84.7 no
C25 Rh1 H11 85.0 no
B48 Rh1 H11 149.0 no
C2 Rh1 H12 85.0 no
C25 Rh1 H12 87.0 no
B48 Rh1 H12 140.7 no
H11 Rh1 H12 68.8 no
C2 Rh1 H483 90.8 no
C25 Rh1 H483 99.4 no
B48 Rh1 H483 30.6 no
H11 Rh1 H483 175.6 no
H12 Rh1 H483 110.7 no
C2 Rh1 H482 93.5 no
C25 Rh1 H482 95.2 no
B48 Rh1 H482 34.1 no
H11 Rh1 H482 116.1 no
H12 Rh1 H482 174.8 no
H483 Rh1 H482 64.2 no
Rh1 C2 N3 127.6(2) yes
Rh1 C2 N15 128.6(2) yes
N3 C2 N15 103.7(3) yes
C2 N3 C4 125.9(3) yes
C2 N3 C13 111.2(3) yes
C4 N3 C13 122.8(3) yes
N3 C4 C5 119.7(3) yes
N3 C4 C9 118.1(3) yes
C5 C4 C9 122.2(3) yes
C4 C5 C6 117.8(4) yes
C4 C5 C12 122.5(4) yes
C6 C5 C12 119.6(4) yes
C5 C6 C7 121.5(4) yes
C5 C6 H61 119.1 no
C7 C6 H61 119.4 no
C6 C7 C8 118.8(4) yes
C6 C7 C11 120.3(5) yes
C8 C7 C11 121.0(5) yes
C7 C8 C9 121.9(4) yes
C7 C8 H81 119.7 no
C9 C8 H81 118.5 no
C8 C9 C4 117.8(4) yes
C8 C9 C10 121.3(4) yes
C4 C9 C10 120.9(4) yes
C9 C10 H102 110.4 no
C9 C10 H103 110.1 no
H102 C10 H103 107.4 no
C9 C10 H101 110.1 no
H102 C10 H101 109.3 no
H103 C10 H101 109.6 no
C7 C11 H112 109.2 no
C7 C11 H113 109.5 no
H112 C11 H113 109.1 no
C7 C11 H111 109.9 no
H112 C11 H111 110.0 no
H113 C11 H111 109.1 no
C5 C12 H121 112.5 no
C5 C12 H122 110.1 no
H121 C12 H122 110.0 no
C5 C12 H123 109.2 no
H121 C12 H123 108.3 no
H122 C12 H123 106.6 no
N3 C13 C14 106.8(3) yes
N3 C13 H131 124.8 no
C14 C13 H131 128.4 no
C13 C14 N15 106.8(3) yes
C13 C14 H141 128.5 no
N15 C14 H141 124.7 no
C14 N15 C2 111.5(3) yes
C14 N15 C16 125.3(3) yes
C2 N15 C16 123.1(3) yes
N15 C16 C17 119.2(3) yes
N15 C16 C22 118.5(3) yes
C17 C16 C22 122.3(3) yes
C16 C17 C18 122.0(4) yes
C16 C17 C19 117.3(4) yes
C18 C17 C19 120.7(4) yes
C17 C18 H183 110.0 no
C17 C18 H182 110.7 no
H183 C18 H182 109.2 no
C17 C18 H181 109.1 no
H183 C18 H181 108.6 no
H182 C18 H181 109.2 no
C17 C19 C20 121.9(4) yes
C17 C19 H191 118.2 no
C20 C19 H191 119.9 no
C19 C20 C21 118.6(4) yes
C19 C20 C24 121.4(4) yes
C21 C20 C24 120.1(4) yes
C20 C21 C22 121.4(4) yes
C20 C21 H211 119.7 no
C22 C21 H211 119.0 no
C21 C22 C16 117.7(4) yes
C21 C22 C23 120.2(4) yes
C16 C22 C23 122.1(3) yes
C22 C23 H231 110.4 no
C22 C23 H232 111.8 no
H231 C23 H232 108.8 no
C22 C23 H233 109.8 no
H231 C23 H233 107.9 no
H232 C23 H233 108.1 no
C20 C24 H242 111.7 no
C20 C24 H243 109.1 no
H242 C24 H243 108.4 no
C20 C24 H241 109.9 no
H242 C24 H241 108.9 no
H243 C24 H241 108.8 no
Rh1 C25 N26 130.4(2) yes
Rh1 C25 N38 125.9(3) yes
N26 C25 N38 103.0(3) yes
C25 N26 C27 124.7(3) yes
C25 N26 C36 111.4(3) yes
C27 N26 C36 123.9(3) yes
N26 C27 C28 119.4(3) yes
N26 C27 C33 118.8(3) yes
C28 C27 C33 121.8(3) yes
C27 C28 C29 122.4(4) yes
C27 C28 C30 117.3(4) yes
C29 C28 C30 120.3(4) yes
C28 C29 H292 109.1 no
C28 C29 H293 109.4 no
H292 C29 H293 110.2 no
C28 C29 H291 110.1 no
H292 C29 H291 109.4 no
H293 C29 H291 108.6 no
C28 C30 C31 122.6(4) yes
C28 C30 H301 119.0 no
C31 C30 H301 118.4 no
C30 C31 C32 118.2(4) yes
C30 C31 C35 120.7(4) yes
C32 C31 C35 121.1(5) yes
C31 C32 C33 121.8(4) yes
C31 C32 H321 120.1 no
C33 C32 H321 118.1 no
C27 C33 C32 118.0(4) yes
C27 C33 C34 122.1(4) yes
C32 C33 C34 119.8(4) yes
C33 C34 H343 109.9 no
C33 C34 H341 109.7 no
H343 C34 H341 109.0 no
C33 C34 H342 109.8 no
H343 C34 H342 108.4 no
H341 C34 H342 109.9 no
C31 C35 H352 110.3 no
C31 C35 H353 110.3 no
H352 C35 H353 109.1 no
C31 C35 H351 109.6 no
H352 C35 H351 108.7 no
H353 C35 H351 108.9 no
N26 C36 C37 106.7(3) yes
N26 C36 H361 125.9 no
C37 C36 H361 127.4 no
C36 C37 N38 107.4(3) yes
C36 C37 H371 127.6 no
N38 C37 H371 125.0 no
C37 N38 C25 111.4(3) yes
C37 N38 C39 122.9(3) yes
C25 N38 C39 125.6(3) yes
N38 C39 C40 118.9(3) yes
N38 C39 C44 118.5(4) yes
C40 C39 C44 122.6(4) yes
C39 C40 C41 117.4(4) yes
C39 C40 C47 121.9(3) yes
C41 C40 C47 120.7(4) yes
C40 C41 C42 121.9(4) yes
C40 C41 H411 119.5 no
C42 C41 H411 118.6 no
C41 C42 C43 118.5(4) yes
C41 C42 C46 120.2(5) yes
C43 C42 C46 121.2(4) yes
C42 C43 C44 122.0(4) yes
C42 C43 H431 118.8 no
C44 C43 H431 119.2 no
C43 C44 C39 117.6(4) yes
C43 C44 C45 120.9(4) yes
C39 C44 C45 121.6(4) yes
C44 C45 H451 110.7 no
C44 C45 H452 108.4 no
H451 C45 H452 109.4 no
C44 C45 H453 109.6 no
H451 C45 H453 109.9 no
H452 C45 H453 108.9 no
C42 C46 H462 109.5 no
C42 C46 H461 110.6 no
H462 C46 H461 109.7 no
C42 C46 H463 109.2 no
H462 C46 H463 109.1 no
H461 C46 H463 108.7 no
C40 C47 H473 110.9 no
C40 C47 H471 110.7 no
H473 C47 H471 108.3 no
C40 C47 H472 109.5 no
H473 C47 H472 109.4 no
H471 C47 H472 108.1 no
Rh1 B48 N49 127.0(3) yes
Rh1 B48 H483 54.5 no
N49 B48 H483 104.4 no
Rh1 B48 H481 126.0 no
N49 B48 H481 106.9 no
H483 B48 H481 117.6 no
Rh1 B48 H482 51.9 no
N49 B48 H482 109.6 no
H483 B48 H482 105.5 no
H481 B48 H482 112.4 no
B48 N49 C50 119.7(3) yes
B48 N49 H492 107.8 no
C50 N49 H492 108.7 no
B48 N49 H491 108.4 no
C50 N49 H491 108.3 no
H492 N49 H491 102.7 no
N49 C50 C51 108.8(4) yes
N49 C50 C52 107.4(4) yes
C51 C50 C52 109.3(4) yes
N49 C50 C53 108.6(4) yes
C51 C50 C53 112.8(5) yes
C52 C50 C53 109.8(4) yes
C50 C51 H512 110.6 no
C50 C51 H511 107.4 no
H512 C51 H511 109.9 no
C50 C51 H513 109.6 no
H512 C51 H513 109.7 no
H511 C51 H513 109.6 no
C50 C52 H522 110.5 no
C50 C52 H523 110.3 no
H522 C52 H523 108.5 no
C50 C52 H521 108.1 no
H522 C52 H521 109.1 no
H523 C52 H521 110.4 no
C50 C53 H533 109.2 no
C50 C53 H531 109.2 no
H533 C53 H531 110.4 no
C50 C53 H532 107.5 no
H533 C53 H532 110.0 no
H531 C53 H532 110.3 no
C58 C55 F540 113.2(4) yes
C58 C55 F560 109.8(4) yes
F540 C55 F560 105.23(6) yes
C58 C55 F570 117.1(4) yes
F540 C55 F570 105.30(6) yes
F560 C55 F570 105.26(6) yes
C58 C55 F541 113.6(3) yes
C58 C55 F561 113.5(3) yes
F541 C55 F561 105.29(6) yes
C58 C55 F571 113.1(3) yes
F541 C55 F571 105.17(6) yes
F561 C55 F571 105.29(6) yes
C55 C58 C59 118.9(3) yes
C55 C58 C63 120.1(4) yes
C59 C58 C63 121.0(4) yes
C58 C59 C60 118.2(4) yes
C58 C59 H591 121.9 no
C60 C59 H591 119.8 no
C59 C60 C61 120.8(4) yes
C59 C60 C107 120.7(4) yes
C61 C60 C107 118.5(4) yes
C60 C61 C62 122.3(4) yes
C60 C61 H611 118.5 no
C62 C61 H611 119.2 no
C61 C62 C63 115.4(3) yes
C61 C62 B64 121.5(3) yes
C63 C62 B64 122.9(3) yes
C62 C63 C58 122.1(3) yes
C62 C63 H631 119.1 no
C58 C63 H631 118.7 no
C62 B64 C65 105.1(3) yes
C62 B64 C79 112.0(3) yes
C65 B64 C79 112.0(3) yes
C62 B64 C93 110.6(3) yes
C65 B64 C93 111.8(3) yes
C79 B64 C93 105.5(3) yes
B64 C65 C66 123.6(3) yes
B64 C65 C70 121.4(3) yes
C66 C65 C70 115.0(3) yes
C65 C66 C67 122.7(3) yes
C65 C66 H661 118.8 no
C67 C66 H661 118.4 no
C66 C67 C68 120.9(4) yes
C66 C67 C75 119.3(4) yes
C68 C67 C75 119.9(4) yes
C67 C68 C69 118.1(4) yes
C67 C68 H681 120.7 no
C69 C68 H681 121.2 no
C68 C69 C70 120.8(4) yes
C68 C69 C71 118.2(4) yes
C70 C69 C71 120.8(4) yes
C65 C70 C69 122.5(4) yes
C65 C70 H701 118.3 no
C69 C70 H701 119.2 no
C69 C71 F720 115.7(4) yes
C69 C71 F730 104.2(4) yes
F720 C71 F730 105.22(6) yes
C69 C71 F740 119.7(4) yes
F720 C71 F740 105.34(6) yes
F730 C71 F740 105.26(6) yes
C69 C71 F721 114.3(3) yes
C69 C71 F731 116.0(3) yes
F721 C71 F731 105.35(6) yes
C69 C71 F741 109.9(3) yes
F721 C71 F741 105.17(6) yes
F731 C71 F741 105.15(6) yes
C67 C75 F76 113.4(4) yes
C67 C75 F77 112.6(4) yes
F76 C75 F77 106.8(4) yes
C67 C75 F78 112.6(3) yes
F76 C75 F78 106.6(4) yes
F77 C75 F78 104.2(4) yes
B64 C79 C80 121.6(3) yes
B64 C79 C84 123.2(3) yes
C80 C79 C84 115.3(3) yes
C79 C80 C81 123.0(3) yes
C79 C80 H801 119.0 no
C81 C80 H801 118.0 no
C80 C81 C82 120.5(4) yes
C80 C81 C89 120.0(4) yes
C82 C81 C89 119.5(4) yes
C81 C82 C83 118.0(3) yes
C81 C82 H821 120.9 no
C83 C82 H821 121.1 no
C82 C83 C84 121.2(4) yes
C82 C83 C85 120.2(3) yes
C84 C83 C85 118.5(4) yes
C79 C84 C83 121.8(4) yes
C79 C84 H841 119.7 no
C83 C84 H841 118.4 no
C83 C85 F860 108.5(3) yes
C83 C85 F870 116.1(4) yes
F860 C85 F870 105.23(6) yes
C83 C85 F880 115.4(4) yes
F860 C85 F880 105.21(6) yes
F870 C85 F880 105.33(6) yes
C83 C85 F861 115.9(3) yes
C83 C85 F871 114.3(4) yes
F861 C85 F871 105.29(6) yes
C83 C85 F881 110.0(3) yes
F861 C85 F881 105.29(6) yes
F871 C85 F881 105.16(6) yes
C81 C89 F90 113.4(3) yes
C81 C89 F91 112.3(4) yes
F90 C89 F91 105.6(4) yes
C81 C89 F92 113.5(4) yes
F90 C89 F92 105.1(4) yes
F91 C89 F92 106.3(4) yes
B64 C93 C94 123.9(3) yes
B64 C93 C98 120.6(3) yes
C94 C93 C98 115.5(3) yes
C93 C94 C95 122.5(3) yes
C93 C94 H941 119.3 no
C95 C94 H941 118.1 no
C94 C95 C96 120.8(3) yes
C94 C95 C103 119.4(3) yes
C96 C95 C103 119.7(3) yes
C95 C96 C97 117.7(4) yes
C95 C96 H961 120.7 no
C97 C96 H961 121.6 no
C96 C97 C98 121.0(4) yes
C96 C97 C99 118.4(4) yes
C98 C97 C99 120.6(4) yes
C93 C98 C97 122.4(4) yes
C93 C98 H981 118.6 no
C97 C98 H981 118.9 no
C97 C99 F1000 108.7(5) yes
C97 C99 F1010 118.3(5) yes
F1000 C99 F1010 105.28(6) yes
C97 C99 F1020 113.1(4) yes
F1000 C99 F1020 105.26(6) yes
F1010 C99 F1020 105.28(6) yes
C97 C99 F1001 119.6(7) yes
C97 C99 F1011 108.0(6) yes
F1001 C99 F1011 105.27(6) yes
C97 C99 F1021 112.4(5) yes
F1001 C99 F1021 105.26(6) yes
F1011 C99 F1021 105.26(6) yes
C95 C103 F104 112.2(3) yes
C95 C103 F105 113.9(4) yes
F104 C103 F105 104.9(4) yes
C95 C103 F106 112.6(3) yes
F104 C103 F106 105.1(4) yes
F105 C103 F106 107.5(4) yes
C60 C107 F1080 114.5(4) yes
C60 C107 F1090 110.6(4) yes
F1080 C107 F1090 105.27(6) yes
C60 C107 F1100 115.1(4) yes
F1080 C107 F1100 105.31(6) yes
F1090 C107 F1100 105.22(6) yes
C60 C107 F1081 114.0(6) yes
C60 C107 F1091 121.9(5) yes
F1081 C107 F1091 105.29(6) yes
C60 C107 F1101 103.7(6) yes
F1081 C107 F1101 105.25(6) yes
F1091 C107 F1101 105.26(6) yes
Rh1 H483 B48 95.0 no
Rh1 H482 B48 94.0 no

loop_
_geom_bond_atom_site_label_1
_geom_bond_atom_site_label_2
_geom_bond_distance
_geom_bond_publ_flag
Rh1 C2 2.044(3) yes
Rh1 C25 2.051(3) yes
Rh1 B48 2.304(4) yes
Rh1 H11 1.496 no
Rh1 H12 1.497 no
Rh1 H483 1.882 no
Rh1 H482 1.817 no
C2 N3 1.362(4) yes
C2 N15 1.364(4) yes
N3 C4 1.442(4) yes
N3 C13 1.390(5) yes
C4 C5 1.392(6) yes
C4 C9 1.391(6) yes
C5 C6 1.401(6) yes
C5 C12 1.506(6) yes
C6 C7 1.386(7) yes
C6 H61 0.949 no
C7 C8 1.383(7) yes
C7 C11 1.508(6) yes
C8 C9 1.395(6) yes
C8 H81 0.950 no
C9 C10 1.507(6) yes
C10 H102 0.965 no
C10 H103 0.959 no
C10 H101 0.961 no
C11 H112 0.965 no
C11 H113 0.961 no
C11 H111 0.962 no
C12 H121 0.941 no
C12 H122 0.955 no
C12 H123 0.940 no
C13 C14 1.342(6) yes
C13 H131 0.941 no
C14 N15 1.381(5) yes
C14 H141 0.943 no
N15 C16 1.444(4) yes
C16 C17 1.391(5) yes
C16 C22 1.390(5) yes
C17 C18 1.506(6) yes
C17 C19 1.396(6) yes
C18 H183 0.960 no
C18 H182 0.953 no
C18 H181 0.954 no
C19 C20 1.382(6) yes
C19 H191 0.946 no
C20 C21 1.389(6) yes
C20 C24 1.512(6) yes
C21 C22 1.398(5) yes
C21 H211 0.941 no
C22 C23 1.508(5) yes
C23 H231 0.952 no
C23 H232 0.951 no
C23 H233 0.964 no
C24 H242 0.959 no
C24 H243 0.968 no
C24 H241 0.953 no
C25 N26 1.365(4) yes
C25 N38 1.372(4) yes
N26 C27 1.437(5) yes
N26 C36 1.400(5) yes
C27 C28 1.397(5) yes
C27 C33 1.398(6) yes
C28 C29 1.506(6) yes
C28 C30 1.396(5) yes
C29 H292 0.958 no
C29 H293 0.955 no
C29 H291 0.956 no
C30 C31 1.382(6) yes
C30 H301 0.949 no
C31 C32 1.389(6) yes
C31 C35 1.515(6) yes
C32 C33 1.393(6) yes
C32 H321 0.933 no
C33 C34 1.513(6) yes
C34 H343 0.957 no
C34 H341 0.971 no
C34 H342 0.964 no
C35 H352 0.950 no
C35 H353 0.953 no
C35 H351 0.952 no
C36 C37 1.325(6) yes
C36 H361 0.931 no
C37 N38 1.386(5) yes
C37 H371 0.930 no
N38 C39 1.435(5) yes
C39 C40 1.396(6) yes
C39 C44 1.389(6) yes
C40 C41 1.394(5) yes
C40 C47 1.498(6) yes
C41 C42 1.389(6) yes
C41 H411 0.926 no
C42 C43 1.383(7) yes
C42 C46 1.517(6) yes
C43 C44 1.395(6) yes
C43 H431 0.941 no
C44 C45 1.503(7) yes
C45 H451 0.961 no
C45 H452 0.958 no
C45 H453 0.953 no
C46 H462 0.947 no
C46 H461 0.949 no
C46 H463 0.962 no
C47 H473 0.963 no
C47 H471 0.958 no
C47 H472 0.966 no
B48 N49 1.604(5) yes
B48 H483 1.176 no
B48 H481 1.142 no
B48 H482 1.294 no
N49 C50 1.519(5) yes
N49 H492 0.899 no
N49 H491 0.894 no
C50 C51 1.503(7) yes
C50 C52 1.533(6) yes
C50 C53 1.508(7) yes
C51 H512 0.969 no
C51 H511 0.970 no
C51 H513 0.965 no
C52 H522 0.962 no
C52 H523 0.962 no
C52 H521 0.966 no
C53 H533 0.973 no
C53 H531 0.967 no
C53 H532 0.972 no
C55 C58 1.491(4) yes
C55 F540 1.326(5) yes
C55 F560 1.344(5) yes
C55 F570 1.302(5) yes
C55 C58 1.491(4) yes
C55 F541 1.343(4) yes
C55 F561 1.311(4) yes
C55 F571 1.329(4) yes
C58 C59 1.378(6) yes
C58 C63 1.394(5) yes
C59 C60 1.379(6) yes
C59 H591 0.945 no
C60 C61 1.395(6) yes
C60 C107 1.484(5) yes
C61 C62 1.397(5) yes
C61 H611 0.938 no
C62 C63 1.401(5) yes
C62 B64 1.648(5) yes
C63 H631 0.942 no
B64 C65 1.639(5) yes
B64 C79 1.647(5) yes
B64 C93 1.647(5) yes
C65 C66 1.399(5) yes
C65 C70 1.402(5) yes
C66 C67 1.397(5) yes
C66 H661 0.942 no
C67 C68 1.375(6) yes
C67 C75 1.504(6) yes
C68 C69 1.387(6) yes
C68 H681 0.949 no
C69 C70 1.394(6) yes
C69 C71 1.492(4) yes
C70 H701 0.933 no
C71 F720 1.304(5) yes
C71 F730 1.369(5) yes
C71 F740 1.295(5) yes
C71 F721 1.320(5) yes
C71 F731 1.317(5) yes
C71 F741 1.362(5) yes
C75 F76 1.322(5) yes
C75 F77 1.329(5) yes
C75 F78 1.349(5) yes
C79 C80 1.406(5) yes
C79 C84 1.403(5) yes
C80 C81 1.385(5) yes
C80 H801 0.950 no
C81 C82 1.392(6) yes
C81 C89 1.496(6) yes
C82 C83 1.383(6) yes
C82 H821 0.942 no
C83 C84 1.401(5) yes
C83 C85 1.499(4) yes
C84 H841 0.945 no
C85 F860 1.355(5) yes
C85 F870 1.297(5) yes
C85 F880 1.320(5) yes
C85 F861 1.304(5) yes
C85 F871 1.333(5) yes
C85 F881 1.358(5) yes
C89 F90 1.339(6) yes
C89 F91 1.334(5) yes
C89 F92 1.334(5) yes
C93 C94 1.394(5) yes
C93 C98 1.393(5) yes
C94 C95 1.394(5) yes
C94 H941 0.944 no
C95 C96 1.381(6) yes
C95 C103 1.492(5) yes
C96 C97 1.388(6) yes
C96 H961 0.932 no
C97 C98 1.390(6) yes
C97 C99 1.483(5) yes
C98 H981 0.949 no
C99 F1000 1.347(5) yes
C99 F1010 1.339(5) yes
C99 F1020 1.342(5) yes
C99 F1001 1.335(6) yes
C99 F1011 1.346(6) yes
C99 F1021 1.334(6) yes
C103 F104 1.328(5) yes
C103 F105 1.324(5) yes
C103 F106 1.331(5) yes
C107 F1080 1.338(5) yes
C107 F1090 1.365(5) yes
C107 F1100 1.325(5) yes
C107 F1081 1.335(6) yes
C107 F1091 1.316(6) yes
C107 F1101 1.348(6) yes
